data_2003793
loop_
_publ_author_name
'Chen, X.-M.'
'Wang, R.-Q.'
'Yu, X.-L.'

_publ_section_title
;
 Tris(2,2'-bipyridine)zinc(II) Perchlorate
;
_journal_issue 8
_journal_name_full 'Acta Crystallographica Section C'
_journal_page_first 1545
_journal_page_last 1547
_journal_paper_doi 10.1107/S0108270195000321
_journal_volume 51
_journal_year 1995
_chemical_formula_moiety 'C30 H24 Cl2 N6 O8 Zn1'
_chemical_formula_sum 'C30 H24 Cl2 N6 O8 Zn'
_chemical_formula_weight 732.8
_space_group_IT_number 15
_symmetry_cell_setting monoclinic
_symmetry_space_group_name_Hall '-C 2yc'
_symmetry_space_group_name_H-M 'C 1 2/c 1'
_atom_type_scat_source IntTabIV
_cell_angle_alpha 90.
_cell_angle_beta 91.17(3)
_cell_angle_gamma 90.
_cell_formula_units_Z 4
_cell_length_a 17.473(3)
_cell_length_b 10.926(2)
_cell_length_c 16.163(3)
_cell_measurement_reflns_used 25
_cell_measurement_temperature 295
_cell_measurement_theta_max 23
_cell_measurement_theta_min 15
_cell_volume 3085.0(10)
_diffrn_measurement_device 'Siemens R3m/V'
_diffrn_measurement_method \w
_diffrn_radiation_type MoK\a
_diffrn_radiation_wavelength 0.71073
_diffrn_reflns_av_R_equivalents 0.0212
_diffrn_reflns_limit_h_max 22
_diffrn_reflns_limit_h_min 0
_diffrn_reflns_limit_k_max 14
_diffrn_reflns_limit_k_min 0
_diffrn_reflns_limit_l_max 20
_diffrn_reflns_limit_l_min -20
_diffrn_reflns_number 3678
_diffrn_reflns_theta_max 55
_diffrn_standards_decay_% +-1.5
_diffrn_standards_interval_count 120
_diffrn_standards_number 2
_exptl_absorpt_coefficient_mu 1.034
_exptl_absorpt_correction_T_max 0.562
_exptl_absorpt_correction_T_min 0.467
_exptl_absorpt_correction_type empirical
_exptl_crystal_colour pink
_exptl_crystal_density_diffrn 1.578
_exptl_crystal_description polyhedral
_exptl_crystal_size_max 0.42
_exptl_crystal_size_mid 0.40
_exptl_crystal_size_min 0.36
_refine_diff_density_max 0.38
_refine_diff_density_min -0.60
_refine_ls_extinction_method none
_refine_ls_goodness_of_fit_obs 2.05
_refine_ls_hydrogen_treatment noref
_refine_ls_number_parameters 213
_refine_ls_number_reflns 2763
_refine_ls_R_factor_obs 0.0470
_refine_ls_shift/esd_max 0.00
_refine_ls_structure_factor_coef F
_refine_ls_weighting_details 'w = 1/[\s^2^(F) + 0.0005F^2^]'
_refine_ls_weighting_scheme calc
_refine_ls_wR_factor_obs 0.0646
_reflns_number_observed 2763
_reflns_number_total 3566
_reflns_observed_criterion F>=6\s(F)
_cod_data_source_file jz1001.cif
_cod_data_source_block jz1001a
_cod_depositor_comments
;
The following automatic conversions were performed:

'_refine_ls_weighting_scheme' value 'w = 1/[\s^2^(F) + 0.0005F^2^]'
was changed to 'calc'. New tag '_refine_ls_weighting_details' was
created. The value of the new tag was set to 'w = 1/[\s^2^(F) +
0.0005F^2^]'.

Automatic conversion script
Id: cif_fix_values 3143 2015-03-26 13:38:13Z robertas 
;
_cod_original_cell_volume 3085(1)
_cod_original_sg_symbol_H-M 'C 2/c'
_cod_original_formula_sum 'C30 H24 Cl2 N6 O8 Zn1'
_cod_database_code 2003793

loop_
_symmetry_equiv_pos_as_xyz
x,y,z
x,-y,1/2+z
-x,-y,-z
-x,y,1/2-z
1/2+x,1/2+y,z
1/2+x,1/2-y,1/2+z
1/2-x,1/2-y,-z
1/2-x,1/2+y,1/2-z

loop_
_atom_site_label
_atom_site_fract_x
_atom_site_fract_y
_atom_site_fract_z
_atom_site_U_iso_or_equiv
Zn(1) 0 .0273(1) .2500 .041(1)
N(11) -.0633(1) -.1152(2) .1853(1) .044(1)
N(12) -.1021(1) .0027(2) .3225(2) .045(1)
C(10) -.0427(2) -.1699(3) .1149(2) .053(1)
C(11) -.0825(2) -.2659(3) .0792(2) .060(1)
C(12) -.1459(2) -.3083(3) .1186(2) .070(1)
C(13) -.1677(2) -.2550(3) .1917(2) .064(1)
C(14) -.1253(2) -.1578(3) .2239(2) .045(1)
C(15) -.1447(2) -.0950(3) .3022(2) .043(1)
C(16) -.2037(2) -.1337(3) .3523(2) .056(1)
C(17) -.2188(2) -.0692(3) .4238(2) .062(1)
C(18) -.1766(2) .0325(3) .4435(2) .059(1)
C(19) -.1185(2) .0669(3) .3910(2) .055(1)
N(21) .0422(1) .1800(2) .3196(2) .043(1)
C(20) .0797(2) .1736(3) .3939(2) .051(1)
C(21) .0911(2) .2738(3) .4434(2) .056(1)
C(22) .0655(2) .3862(3) .4156(2) .061(1)
C(23) .0299(2) .3958(3) .3381(2) .056(1)
C(24) .0193(2) .2901(2) .2916(2) .041(1)
Cl(1) .3241(1) -.0087(1) .3642(1) .061(1)
O(1) .3360(2) -.0728(4) .2919(2) .124(2)
O(2) .2499(2) .0451(3) .3623(2) .103(1)
O(3) .3812(2) .0834(4) .3734(3) .133(2)
O(4) .3315(2) -.0861(5) .4326(2) .151(2)
H(10) .0000 -.1365 .0855 .080
H(11) -.0627 -.2955 .0238 .080
H(12) -.1844 -.3745 .0999 .080
H(13) -.2151 -.2847 .2233 .080
H(16) -.2335 -.2045 .3412 .080
H(17) -.2576 -.0876 .4631 .080
H(18) -.1887 .0789 .4954 .080
H(19) -.0861 .1386 .3997 .080
H(20) .0934 .0862 .4104 .080
H(21) .1211 .2605 .4946 .080
H(22) .0645 .4635 .4591 .080
H(23) -.0034 .4725 .3174 .080

loop_
_geom_angle_atom_site_label_1
_geom_angle_atom_site_label_2
_geom_angle_atom_site_label_3
_geom_angle_site_symmetry_3
_geom_angle
_geom_angle_publ_flag
N(11) Zn(1) N(12) . 75.80(10) yes
N(12) Zn(1) N(21) . 95.20(10) yes
N(12) Zn(1) N(11) 4_555 93.90(10) yes
N(12) Zn(1) N(12) 4_555 165.80(10) yes
N(21) Zn(1) N(21) 4_555 77.20(10) yes
Zn(1) N(11) C(14) . 115.7(2) yes
Zn(1) N(12) C(19) . 124.7(2) yes
Zn(1) N(21) C(24) . 115.2(2) yes
C(15) N(12) C(19) . 119.4(3) yes
C(10) C(11) C(12) . 117.9(3) yes
C(12) C(13) C(14) . 119.3(3) yes
N(11) C(14) C(15) . 115.8(2) yes
N(12) C(15) C(14) . 116.2(2) yes
C(14) C(15) C(16) . 122.8(3) yes
C(16) C(17) C(18) . 119.8(3) yes
N(12) C(19) C(18) . 122.1(3) yes
N(21) C(20) C(21) . 122.5(3) yes
C(21) C(22) C(23) . 119.8(3) yes
N(21) C(24) C(23) . 121.8(3) yes
C(23) C(24) C(24) 4_555 122.7(2) yes
N(11) Zn(1) N(21) . 169.50(10) yes
N(11) Zn(1) N(11) 4_555 88.10(10) yes
N(21) Zn(1) N(11) 4_555 98.10(10) yes
N(12) Zn(1) N(21) 4_555 95.90(10) yes
Zn(1) N(11) C(10) . 125.9(2) yes
Zn(1) N(12) C(15) . 115.1(2) yes
Zn(1) N(21) C(20) . 125.5(2) yes
C(10) N(11) C(14) . 118.2(3) yes
N(11) C(10) C(11) . 123.5(3) yes
C(11) C(12) C(13) . 119.8(3) yes
N(11) C(14) C(13) . 121.3(3) yes
C(13) C(14) C(15) . 122.9(3) yes
N(12) C(15) C(16) . 121.0(3) yes
C(15) C(16) C(17) . 119.3(3) yes
C(17) C(18) C(19) . 118.4(3) yes
C(20) N(21) C(24) . 118.6(2) yes
C(20) C(21) C(22) . 118.7(3) yes
C(22) C(23) C(24) . 118.4(3) yes
N(21) C(24) C(24) 4_555 115.4(2) yes
O(1) Cl(1) O(3) . 109.3(3) no
O(1) Cl(1) O(4) . 110.4(3) no
O(1) Cl(1) O(2) . 110.1(2) no
O(2) Cl(1) O(3) . 110.3(2) no
O(2) Cl(1) O(4) . 109.7(2) no

loop_
_geom_bond_atom_site_label_1
_geom_bond_atom_site_label_2
_geom_bond_site_symmetry_2
_geom_bond_distance
_geom_bond_publ_flag
Zn(1) N(11) . 2.166(2) yes
Zn(1) N(21) . 2.135(2) yes
N(11) C(14) . 1.345(4) yes
N(12) C(19) . 1.346(4) yes
C(11) C(12) . 1.370(5) yes
C(13) C(14) . 1.390(5) yes
C(15) C(16) . 1.390(4) yes
C(17) C(18) . 1.368(5) yes
N(21) C(20) . 1.359(4) yes
C(20) C(21) . 1.367(5) yes
C(22) C(23) . 1.392(5) yes
C(24) C(24) 4_555 1.492(5) yes
Zn(1) N(12) . 2.172(3) yes
N(11) C(10) . 1.341(4) yes
N(12) C(15) . 1.339(4) yes
C(10) C(11) . 1.379(5) yes
C(12) C(13) . 1.377(5) yes
C(14) C(15) . 1.485(4) yes
C(16) C(17) . 1.384(5) yes
C(18) C(19) . 1.389(5) yes
N(21) C(24) . 1.343(4) yes
C(21) C(22) . 1.379(5) yes
C(23) C(24) . 1.388(4) yes
Cl(1) O(2) . 1.424(3) no
Cl(1) O(4) . 1.396(5) no
Cl(1) O(1) . 1.381(4) no
Cl(1) O(3) . 1.423(4) no
